data_7119535
loop_
_publ_author_name
'Wang, Li-Jing'
'Chen, Manman'
'Qi, Lin'
'Xu, Zhidong'
'Li, Wei'

_publ_section_title
;
 Copper-mediated oxysulfonylation of alkenyl oximes with sodium
 sulfinates: a facile synthesis of isoxazolines featuring a sulfone
 substituent.
;
_journal_issue 12
_journal_name_full 'Chemical communications (Cambridge, England)'
_journal_page_first 2056
_journal_page_last 2059
_journal_paper_doi 10.1039/c7cc00090a
_journal_volume 53
_journal_year 2017
_chemical_formula_sum 'C17 H17 N O3 S'
_chemical_formula_weight 315.38
_chemical_name_systematic
; 
 ? 
;
_space_group_IT_number 14
_symmetry_cell_setting monoclinic
_symmetry_space_group_name_Hall '-P 2ybc'
_symmetry_space_group_name_H-M 'P 1 21/c 1'
_atom_sites_solution_hydrogens geom
_atom_sites_solution_primary direct
_atom_sites_solution_secondary difmap
_audit_creation_method SHELXL-97
_audit_update_record
;
2016-12-26 deposited with the CCDC.
2017-01-24 downloaded from the CCDC.
;
_cell_angle_alpha 90.00
_cell_angle_beta 91.9760(10)
_cell_angle_gamma 90.00
_cell_formula_units_Z 4
_cell_length_a 18.0767(10)
_cell_length_b 10.7938(6)
_cell_length_c 8.1475(5)
_cell_measurement_reflns_used 3266
_cell_measurement_temperature 296(2)
_cell_measurement_theta_max 26.63
_cell_measurement_theta_min 2.20
_cell_volume 1588.76(16)
_computing_cell_refinement 'Bruker SAINT'
_computing_data_collection 'Bruker APEX2'
_computing_data_reduction 'Bruker SAINT'
_computing_molecular_graphics 'Bruker SHELXTL'
_computing_publication_material 'Bruker SHELXTL'
_computing_structure_refinement 'SHELXL-97 (Sheldrick, 2008)'
_computing_structure_solution 'SHELXS-97 (Sheldrick, 2008)'
_diffrn_ambient_temperature 296(2)
_diffrn_measured_fraction_theta_full 0.997
_diffrn_measured_fraction_theta_max 0.997
_diffrn_measurement_device_type 'Bruker APEX-II CCD'
_diffrn_measurement_method '\f and \w scans'
_diffrn_radiation_monochromator graphite
_diffrn_radiation_source 'fine-focus sealed tube'
_diffrn_radiation_type MoK\a
_diffrn_radiation_wavelength 0.71073
_diffrn_reflns_av_R_equivalents 0.0236
_diffrn_reflns_av_sigmaI/netI 0.0258
_diffrn_reflns_limit_h_max 16
_diffrn_reflns_limit_h_min -24
_diffrn_reflns_limit_k_max 13
_diffrn_reflns_limit_k_min -14
_diffrn_reflns_limit_l_max 10
_diffrn_reflns_limit_l_min -9
_diffrn_reflns_number 11473
_diffrn_reflns_theta_full 28.36
_diffrn_reflns_theta_max 28.36
_diffrn_reflns_theta_min 2.20
_exptl_absorpt_coefficient_mu 0.215
_exptl_absorpt_correction_T_max 0.9809
_exptl_absorpt_correction_T_min 0.9056
_exptl_absorpt_correction_type multi-scan
_exptl_crystal_colour colourless
_exptl_crystal_density_diffrn 1.318
_exptl_crystal_density_method 'not measured'
_exptl_crystal_description plate
_exptl_crystal_F_000 664
_exptl_crystal_size_max 0.47
_exptl_crystal_size_mid 0.42
_exptl_crystal_size_min 0.09
_refine_diff_density_max 0.254
_refine_diff_density_min -0.369
_refine_diff_density_rms 0.035
_refine_ls_extinction_method none
_refine_ls_goodness_of_fit_ref 1.025
_refine_ls_hydrogen_treatment constr
_refine_ls_matrix_type full
_refine_ls_number_parameters 200
_refine_ls_number_reflns 3958
_refine_ls_number_restraints 0
_refine_ls_restrained_S_all 1.025
_refine_ls_R_factor_all 0.0684
_refine_ls_R_factor_gt 0.0423
_refine_ls_shift/su_max 0.000
_refine_ls_shift/su_mean 0.000
_refine_ls_structure_factor_coef Fsqd
_refine_ls_weighting_details 'calc w=1/[\s^2^(Fo^2^)+(0.0515P)^2^+0.3063P] where P=(Fo^2^+2Fc^2^)/3'
_refine_ls_weighting_scheme calc
_refine_ls_wR_factor_gt 0.1072
_refine_ls_wR_factor_ref 0.1211
_reflns_number_gt 2653
_reflns_number_total 3958
_reflns_threshold_expression >2sigma(I)
_cod_data_source_file c7cc00090a2.cif
_cod_data_source_block chenman
_cod_depositor_comments
;
The following automatic conversions were performed:

'_symmetry_cell_setting' value 'Monoclinic' changed to 'monoclinic'
according to
/usr/data/users/saulius/crontab/automatic-downloads/rss-feeds/RSC/lib/dictionaries/cif_core.dic
dictionary named 'cif_core.dic' version 2.4.2 from 2011-04-26.

Automatic conversion script
Id: cif_fix_values 4268 2015-11-12 08:31:59Z antanas 

 Adding full bibliography for 7119535.cif.
;
_cod_original_sg_symbol_H-M 'P2(1)/c  '
_cod_database_code 7119535

loop_
_symmetry_equiv_pos_as_xyz
'x, y, z'
'-x, y+1/2, -z+1/2'
'-x, -y, -z'
'x, -y-1/2, z-1/2'

loop_
_atom_site_label
_atom_site_type_symbol
_atom_site_fract_x
_atom_site_fract_y
_atom_site_fract_z
_atom_site_U_iso_or_equiv
_atom_site_adp_type
_atom_site_occupancy
_atom_site_symmetry_multiplicity
_atom_site_calc_flag
_atom_site_refinement_flags
N1 N 0.06169(8) 0.22026(14) 0.02278(18) 0.0592(4) Uani 1 1 d .
O1 O 0.26381(8) -0.03713(13) 0.34109(17) 0.0770(4) Uani 1 1 d .
O2 O 0.35178(8) 0.13694(16) 0.36745(19) 0.0876(5) Uani 1 1 d .
O3 O 0.13714(7) 0.21096(13) -0.01388(15) 0.0686(4) Uani 1 1 d .
S1 S 0.30001(3) 0.06647(5) 0.26847(6) 0.06119(16) Uani 1 1 d .
C1 C -0.08417(9) 0.21203(15) 0.1392(2) 0.0543(4) Uani 1 1 d .
H1 H -0.0721 0.2785 0.0725 0.065 Uiso 1 1 calc R
C2 C -0.15499(10) 0.20093(18) 0.1944(2) 0.0641(5) Uani 1 1 d .
H2 H -0.1904 0.2601 0.1651 0.077 Uiso 1 1 calc R
C3 C -0.17390(11) 0.10251(19) 0.2931(2) 0.0647(5) Uani 1 1 d .
H3 H -0.2217 0.0959 0.3309 0.078 Uiso 1 1 calc R
C4 C -0.12176(11) 0.01469(18) 0.3351(2) 0.0625(5) Uani 1 1 d .
H4 H -0.1345 -0.0522 0.4003 0.075 Uiso 1 1 calc R
C5 C -0.05033(10) 0.02505(16) 0.2809(2) 0.0544(4) Uani 1 1 d .
H5 H -0.0153 -0.0347 0.3105 0.065 Uiso 1 1 calc R
C6 C -0.03038(9) 0.12425(14) 0.18238(18) 0.0452(3) Uani 1 1 d .
C7 C 0.04516(9) 0.13517(14) 0.12398(18) 0.0463(4) Uani 1 1 d .
C8 C 0.10860(9) 0.05266(16) 0.1730(2) 0.0551(4) Uani 1 1 d .
H8A H 0.0999 -0.0320 0.1375 0.066 Uiso 1 1 calc R
H8B H 0.1182 0.0539 0.2909 0.066 Uiso 1 1 calc R
C9 C 0.17139(9) 0.11144(16) 0.0823(2) 0.0549(4) Uani 1 1 d .
H9 H 0.1930 0.0505 0.0087 0.066 Uiso 1 1 calc R
C10 C 0.23226(10) 0.17117(16) 0.1886(2) 0.0589(4) Uani 1 1 d .
H10A H 0.2098 0.2131 0.2796 0.071 Uiso 1 1 calc R
H10B H 0.2567 0.2335 0.1240 0.071 Uiso 1 1 calc R
C11 C 0.34416(9) 0.01445(17) 0.0926(2) 0.0564(4) Uani 1 1 d .
C12 C 0.39142(11) 0.0923(2) 0.0128(3) 0.0773(6) Uani 1 1 d .
H12 H 0.4016 0.1711 0.0540 0.093 Uiso 1 1 calc R
C13 C 0.42356(13) 0.0520(2) -0.1291(3) 0.0892(7) Uani 1 1 d .
H13 H 0.4549 0.1050 -0.1837 0.107 Uiso 1 1 calc R
C14 C 0.41031(11) -0.0648(2) -0.1918(3) 0.0768(6) Uani 1 1 d .
C15 C 0.36341(12) -0.1407(2) -0.1100(3) 0.0761(6) Uani 1 1 d .
H15 H 0.3541 -0.2201 -0.1501 0.091 Uiso 1 1 calc R
C16 C 0.32959(11) -0.10216(18) 0.0309(3) 0.0683(5) Uani 1 1 d .
H16 H 0.2972 -0.1546 0.0836 0.082 Uiso 1 1 calc R
C17 C 0.44631(15) -0.1053(3) -0.3479(3) 0.1162(10) Uani 1 1 d .
H17A H 0.4168 -0.0779 -0.4412 0.174 Uiso 1 1 calc R
H17B H 0.4501 -0.1940 -0.3496 0.174 Uiso 1 1 calc R
H17C H 0.4949 -0.0697 -0.3519 0.174 Uiso 1 1 calc R

loop_
_atom_site_aniso_label
_atom_site_aniso_U_11
_atom_site_aniso_U_22
_atom_site_aniso_U_33
_atom_site_aniso_U_23
_atom_site_aniso_U_13
_atom_site_aniso_U_12
N1 0.0588(9) 0.0652(9) 0.0540(8) 0.0118(7) 0.0068(7) 0.0097(7)
O1 0.0799(9) 0.0815(9) 0.0698(9) 0.0176(7) 0.0047(7) -0.0114(7)
O2 0.0784(9) 0.1003(11) 0.0823(10) -0.0127(9) -0.0212(8) -0.0147(8)
O3 0.0624(8) 0.0823(9) 0.0620(8) 0.0226(7) 0.0138(6) 0.0111(7)
S1 0.0589(3) 0.0648(3) 0.0593(3) 0.0005(2) -0.0053(2) -0.0063(2)
C1 0.0591(10) 0.0448(9) 0.0588(10) 0.0019(7) -0.0020(8) 0.0028(7)
C2 0.0573(11) 0.0618(11) 0.0728(12) -0.0048(9) -0.0029(9) 0.0076(8)
C3 0.0561(10) 0.0746(12) 0.0634(11) -0.0089(10) 0.0029(9) -0.0081(9)
C4 0.0693(12) 0.0640(11) 0.0540(10) 0.0052(9) -0.0011(8) -0.0163(9)
C5 0.0633(11) 0.0484(9) 0.0508(9) 0.0029(7) -0.0074(8) 0.0001(8)
C6 0.0534(9) 0.0415(8) 0.0404(8) -0.0046(6) -0.0050(6) -0.0010(7)
C7 0.0552(9) 0.0434(8) 0.0399(8) -0.0021(6) -0.0032(7) 0.0040(7)
C8 0.0551(10) 0.0529(9) 0.0569(10) 0.0051(8) -0.0048(8) 0.0049(7)
C9 0.0587(10) 0.0578(10) 0.0482(9) -0.0058(8) 0.0022(7) 0.0108(8)
C10 0.0608(10) 0.0560(10) 0.0603(10) -0.0094(8) 0.0075(8) 0.0026(8)
C11 0.0456(9) 0.0550(10) 0.0683(11) 0.0058(8) -0.0036(8) 0.0021(7)
C12 0.0665(12) 0.0652(12) 0.1010(17) 0.0005(11) 0.0140(12) -0.0081(10)
C13 0.0715(14) 0.0933(17) 0.1046(18) 0.0104(14) 0.0271(13) -0.0112(12)
C14 0.0535(11) 0.0966(17) 0.0803(14) -0.0034(12) 0.0004(10) 0.0116(11)
C15 0.0744(14) 0.0700(13) 0.0836(14) -0.0105(11) -0.0043(11) 0.0044(11)
C16 0.0690(12) 0.0602(11) 0.0756(13) 0.0014(10) 0.0009(10) -0.0053(9)
C17 0.0882(18) 0.166(3) 0.0955(19) -0.023(2) 0.0172(15) 0.0119(18)

loop_
_atom_type_symbol
_atom_type_description
_atom_type_scat_dispersion_real
_atom_type_scat_dispersion_imag
_atom_type_scat_source
C C 0.0033 0.0016 'International Tables Vol C Tables 4.2.6.8 and 6.1.1.4'
H H 0.0000 0.0000 'International Tables Vol C Tables 4.2.6.8 and 6.1.1.4'
N N 0.0061 0.0033 'International Tables Vol C Tables 4.2.6.8 and 6.1.1.4'
O O 0.0106 0.0060 'International Tables Vol C Tables 4.2.6.8 and 6.1.1.4'
S S 0.1246 0.1234 'International Tables Vol C Tables 4.2.6.8 and 6.1.1.4'

loop_
_geom_angle_atom_site_label_1
_geom_angle_atom_site_label_2
_geom_angle_atom_site_label_3
_geom_angle
C7 N1 O3 109.59(13)
N1 O3 C9 109.59(12)
O2 S1 O1 118.71(10)
O2 S1 C11 108.82(9)
O1 S1 C11 108.31(9)
O2 S1 C10 107.31(9)
O1 S1 C10 109.22(9)
C11 S1 C10 103.40(8)
C2 C1 C6 120.43(16)
C2 C1 H1 119.8
C6 C1 H1 119.8
C1 C2 C3 120.55(17)
C1 C2 H2 119.7
C3 C2 H2 119.7
C4 C3 C2 119.64(18)
C4 C3 H3 120.2
C2 C3 H3 120.2
C3 C4 C5 120.36(17)
C3 C4 H4 119.8
C5 C4 H4 119.8
C4 C5 C6 120.60(16)
C4 C5 H5 119.7
C6 C5 H5 119.7
C5 C6 C1 118.42(16)
C5 C6 C7 120.74(14)
C1 C6 C7 120.84(14)
N1 C7 C6 120.59(14)
N1 C7 C8 113.99(15)
C6 C7 C8 125.42(14)
C7 C8 C9 101.58(13)
C7 C8 H8A 111.5
C9 C8 H8A 111.5
C7 C8 H8B 111.5
C9 C8 H8B 111.5
H8A C8 H8B 109.3
O3 C9 C8 105.07(13)
O3 C9 C10 106.25(14)
C8 C9 C10 116.05(14)
O3 C9 H9 109.7
C8 C9 H9 109.7
C10 C9 H9 109.7
C9 C10 S1 114.58(12)
C9 C10 H10A 108.6
S1 C10 H10A 108.6
C9 C10 H10B 108.6
S1 C10 H10B 108.6
H10A C10 H10B 107.6
C12 C11 C16 119.93(19)
C12 C11 S1 119.79(15)
C16 C11 S1 120.24(14)
C11 C12 C13 119.2(2)
C11 C12 H12 120.4
C13 C12 H12 120.4
C14 C13 C12 121.7(2)
C14 C13 H13 119.1
C12 C13 H13 119.1
C15 C14 C13 118.0(2)
C15 C14 C17 121.8(2)
C13 C14 C17 120.1(2)
C14 C15 C16 121.5(2)
C14 C15 H15 119.3
C16 C15 H15 119.3
C11 C16 C15 119.59(19)
C11 C16 H16 120.2
C15 C16 H16 120.2
C14 C17 H17A 109.5
C14 C17 H17B 109.5
H17A C17 H17B 109.5
C14 C17 H17C 109.5
H17A C17 H17C 109.5
H17B C17 H17C 109.5

loop_
_geom_bond_atom_site_label_1
_geom_bond_atom_site_label_2
_geom_bond_distance
N1 C7 1.277(2)
N1 O3 1.4099(18)
O1 S1 1.4337(14)
O2 S1 1.4327(14)
O3 C9 1.455(2)
S1 C11 1.7560(19)
S1 C10 1.7737(18)
C1 C2 1.377(2)
C1 C6 1.394(2)
C1 H1 0.9300
C2 C3 1.382(3)
C2 H2 0.9300
C3 C4 1.372(3)
C3 H3 0.9300
C4 C5 1.384(3)
C4 H4 0.9300
C5 C6 1.393(2)
C5 H5 0.9300
C6 C7 1.466(2)
C7 C8 1.496(2)
C8 C9 1.515(2)
C8 H8A 0.9700
C8 H8B 0.9700
C9 C10 1.520(2)
C9 H9 0.9800
C10 H10A 0.9700
C10 H10B 0.9700
C11 C12 1.377(3)
C11 C16 1.377(3)
C12 C13 1.382(3)
C12 H12 0.9300
C13 C14 1.378(3)
C13 H13 0.9300
C14 C15 1.369(3)
C14 C17 1.513(3)
C15 C16 1.383(3)
C15 H15 0.9300
C16 H16 0.9300
C17 H17A 0.9600
C17 H17B 0.9600
C17 H17C 0.9600
